data_7016681
loop_
_publ_author_name
'Vad, Mads S.'
'Nielsen, Anne'
'Lennartson, Anders'
'Bond, Andrew D.'
'McGrady, John E.'
'McKenzie, Christine J.'

_publ_section_title
;
 Switching on oxygen activation by cobalt complexes of pentadentate
 ligands.
;
_journal_issue 40
_journal_name_full 'Dalton transactions (Cambridge, England : 2003)'
_journal_page_first 10698
_journal_page_last 10707
_journal_paper_doi 10.1039/c1dt10594a
_journal_volume 40
_journal_year 2011
_chemical_formula_moiety
;
2(C17 H21 Cl Co N4 O2 +), Na +, 3(Cl O4 -), 2(H2 O)
;
_chemical_formula_sum 'C34 H46 Cl5 Co2 N8 Na O18'
_chemical_formula_weight 1172.89
_space_group_IT_number 15
_symmetry_cell_setting monoclinic
_symmetry_space_group_name_Hall '-C 2yc'
_symmetry_space_group_name_H-M 'C 1 2/c 1'
_atom_sites_solution_hydrogens geom
_atom_sites_solution_primary direct
_atom_sites_solution_secondary difmap
_cell_angle_alpha 90.00
_cell_angle_beta 101.149(2)
_cell_angle_gamma 90.00
_cell_formula_units_Z 4
_cell_length_a 37.978(5)
_cell_length_b 8.0037(10)
_cell_length_c 14.7034(18)
_cell_measurement_reflns_used 8076
_cell_measurement_temperature 120(2)
_cell_measurement_theta_max 22.67
_cell_measurement_theta_min 3.74
_cell_volume 4385.0(10)
_computing_cell_refinement 'SAINT v.7.68a (Bruker, 2010)'
_computing_data_collection 'APEX2 v2010.1-2 (Bruker, 2010)'
_computing_data_reduction SAINT
_computing_molecular_graphics SHELXTL
_computing_publication_material SHELXTL
_computing_structure_refinement SHELXTL
_computing_structure_solution 'SHELXTL v.6.12 (Sheldrick, 2008)'
_diffrn_ambient_temperature 120(2)
_diffrn_measured_fraction_theta_full 0.997
_diffrn_measured_fraction_theta_max 0.997
_diffrn_measurement_device_type 'Bruker Nonius X8APEX-II CCD'
_diffrn_measurement_method '\w and \f scans'
_diffrn_radiation_monochromator graphite
_diffrn_radiation_source 'fine-focus sealed tube'
_diffrn_radiation_type MoK\a
_diffrn_radiation_wavelength 0.71073
_diffrn_reflns_av_R_equivalents 0.0506
_diffrn_reflns_av_sigmaI/netI 0.0389
_diffrn_reflns_limit_h_max 45
_diffrn_reflns_limit_h_min -45
_diffrn_reflns_limit_k_max 9
_diffrn_reflns_limit_k_min -9
_diffrn_reflns_limit_l_max 17
_diffrn_reflns_limit_l_min -17
_diffrn_reflns_number 20404
_diffrn_reflns_theta_full 25.02
_diffrn_reflns_theta_max 25.02
_diffrn_reflns_theta_min 3.74
_diffrn_standards_number 0
_exptl_absorpt_coefficient_mu 1.157
_exptl_absorpt_correction_T_max 0.864
_exptl_absorpt_correction_T_min 0.819
_exptl_absorpt_correction_type multi-scan
_exptl_absorpt_process_details 'SADABS (Sheldrick, 2008)'
_exptl_crystal_colour red
_exptl_crystal_density_diffrn 1.777
_exptl_crystal_density_method 'not measured'
_exptl_crystal_description block
_exptl_crystal_F_000 2400
_exptl_crystal_size_max 0.18
_exptl_crystal_size_mid 0.14
_exptl_crystal_size_min 0.13
_refine_diff_density_max 0.333
_refine_diff_density_min -0.275
_refine_diff_density_rms 0.063
_refine_ls_extinction_method none
_refine_ls_goodness_of_fit_ref 1.021
_refine_ls_hydrogen_treatment mixed
_refine_ls_matrix_type full
_refine_ls_number_parameters 373
_refine_ls_number_reflns 3855
_refine_ls_number_restraints 15
_refine_ls_restrained_S_all 1.053
_refine_ls_R_factor_all 0.0496
_refine_ls_R_factor_gt 0.0333
_refine_ls_shift/su_max 0.001
_refine_ls_shift/su_mean 0.000
_refine_ls_structure_factor_coef Fsqd
_refine_ls_weighting_details 'calc w=1/[\s^2^(Fo^2^)+(0.0334P)^2^+7.8389P] where P=(Fo^2^+2Fc^2^)/3'
_refine_ls_weighting_scheme calc
_refine_ls_wR_factor_gt 0.0736
_refine_ls_wR_factor_ref 0.0790
_reflns_number_gt 3058
_reflns_number_total 3855
_reflns_threshold_expression I>2\s(I)
_cod_data_source_file c1dt10594a.txt
_cod_data_source_block 1
_cod_original_sg_symbol_H-M 'C 2/c'
_cod_database_code 7016681

loop_
_symmetry_equiv_pos_as_xyz
'x, y, z'
'-x, y, -z+1/2'
'x+1/2, y+1/2, z'
'-x+1/2, y+1/2, -z+1/2'
'-x, -y, -z'
'x, -y, z-1/2'
'-x+1/2, -y+1/2, -z'
'x+1/2, -y+1/2, z-1/2'

loop_
_atom_site_label
_atom_site_type_symbol
_atom_site_fract_x
_atom_site_fract_y
_atom_site_fract_z
_atom_site_U_iso_or_equiv
_atom_site_adp_type
_atom_site_occupancy
_atom_site_symmetry_multiplicity
_atom_site_calc_flag
_atom_site_refinement_flags
_atom_site_disorder_assembly
_atom_site_disorder_group
Co1 Co 0.119014(10) 0.60197(5) 0.27674(2) 0.01732(11) Uani 1 1 d . . .
Na1 Na 0.2500 0.2500 0.5000 0.0260(4) Uani 1 2 d S . .
Cl1 Cl 0.09747(2) 0.35528(9) 0.22033(5) 0.02870(19) Uani 1 1 d . . .
N1 N 0.13751(6) 0.8136(3) 0.33684(16) 0.0236(5) Uani 1 1 d . . .
N2 N 0.16128(6) 0.5890(3) 0.22259(16) 0.0227(5) Uani 1 1 d . . .
N3 N 0.08156(6) 0.6340(3) 0.34747(15) 0.0233(6) Uani 1 1 d . . .
N4 N 0.09680(6) 0.6984(3) 0.16037(15) 0.0192(5) Uani 1 1 d . . .
O1 O 0.14645(5) 0.4899(2) 0.38009(13) 0.0239(5) Uani 1 1 d . . .
O2 O 0.19278(6) 0.3191(3) 0.41677(15) 0.0414(6) Uani 1 1 d . . .
C1 C 0.04929(8) 0.5590(4) 0.3352(2) 0.0309(7) Uani 1 1 d . . .
H1A H 0.0416 0.4913 0.2820 0.037 Uiso 1 1 calc R . .
C2 C 0.02709(9) 0.5787(5) 0.3987(3) 0.0456(10) Uani 1 1 d . . .
H2A H 0.0042 0.5267 0.3888 0.055 Uiso 1 1 calc R . .
C3 C 0.03852(11) 0.6744(5) 0.4763(3) 0.0507(11) Uani 1 1 d . . .
H3A H 0.0238 0.6865 0.5214 0.061 Uiso 1 1 calc R . .
C4 C 0.07095(11) 0.7518(4) 0.4884(2) 0.0426(9) Uani 1 1 d . . .
H4A H 0.0790 0.8191 0.5416 0.051 Uiso 1 1 calc R . .
C5 C 0.09207(9) 0.7315(4) 0.4229(2) 0.0287(7) Uani 1 1 d . . .
C6 C 0.12856(9) 0.8049(4) 0.4308(2) 0.0311(8) Uani 1 1 d . . .
H6A H 0.1291 0.9183 0.4580 0.037 Uiso 1 1 calc R . .
H6B H 0.1464 0.7348 0.4719 0.037 Uiso 1 1 calc R . .
C7 C 0.17683(8) 0.8101(4) 0.3387(2) 0.0313(7) Uani 1 1 d . . .
H7A H 0.1890 0.7333 0.3877 0.038 Uiso 1 1 calc R . .
H7B H 0.1872 0.9231 0.3512 0.038 Uiso 1 1 calc R . .
C8 C 0.18128(8) 0.7499(4) 0.2445(2) 0.0303(7) Uani 1 1 d . . .
H8A H 0.1719 0.8348 0.1970 0.036 Uiso 1 1 calc R . .
H8B H 0.2071 0.7326 0.2440 0.036 Uiso 1 1 calc R . .
C9 C 0.14955(8) 0.5727(4) 0.12035(19) 0.0273(7) Uani 1 1 d . . .
H9A H 0.1451 0.4539 0.1031 0.033 Uiso 1 1 calc R . .
H9B H 0.1684 0.6159 0.0885 0.033 Uiso 1 1 calc R . .
C10 C 0.11569(8) 0.6721(4) 0.09256(19) 0.0236(7) Uani 1 1 d . . .
C11 C 0.10316(8) 0.7267(4) 0.0029(2) 0.0293(7) Uani 1 1 d . . .
H11A H 0.1168 0.7080 -0.0439 0.035 Uiso 1 1 calc R . .
C12 C 0.07080(9) 0.8081(4) -0.0180(2) 0.0293(7) Uani 1 1 d . . .
H12A H 0.0618 0.8463 -0.0792 0.035 Uiso 1 1 calc R . .
C13 C 0.05146(8) 0.8336(4) 0.0513(2) 0.0268(7) Uani 1 1 d . . .
H13A H 0.0289 0.8890 0.0381 0.032 Uiso 1 1 calc R . .
C14 C 0.06515(7) 0.7779(3) 0.1396(2) 0.0225(6) Uani 1 1 d . . .
H14A H 0.0518 0.7962 0.1872 0.027 Uiso 1 1 calc R . .
C15 C 0.12186(9) 0.9712(4) 0.2924(2) 0.0294(7) Uani 1 1 d . . .
H15A H 0.1335 1.0672 0.3273 0.044 Uiso 1 1 calc R . .
H15B H 0.0960 0.9738 0.2921 0.044 Uiso 1 1 calc R . .
H15C H 0.1258 0.9762 0.2285 0.044 Uiso 1 1 calc R . .
C16 C 0.18226(8) 0.4425(4) 0.2664(2) 0.0284(7) Uani 1 1 d . . .
H16A H 0.2082 0.4633 0.2709 0.034 Uiso 1 1 calc R . .
H16B H 0.1757 0.3418 0.2277 0.034 Uiso 1 1 calc R . .
C17 C 0.17429(8) 0.4139(4) 0.3625(2) 0.0273(7) Uani 1 1 d . . .
Cl2 Cl 0.28927(2) 0.59656(9) 0.38911(5) 0.02938(19) Uani 1 1 d D . .
O3 O 0.26634(14) 0.6247(11) 0.3018(4) 0.060(2) Uani 0.50 1 d PD A 1
O4 O 0.2840(2) 0.4464(8) 0.4277(6) 0.092(3) Uani 0.50 1 d PD A 1
O5 O 0.2833(3) 0.7309(12) 0.4464(8) 0.059(3) Uani 0.50 1 d PD A 1
O6 O 0.32643(9) 0.6034(5) 0.3725(3) 0.0262(9) Uani 0.50 1 d PD A 1
O3A O 0.2855(2) 0.5895(8) 0.2943(3) 0.0570(18) Uani 0.50 1 d PD A 2
O4A O 0.3135(2) 0.4799(7) 0.4399(4) 0.076(2) Uani 0.50 1 d PD A 2
O5A O 0.2944(3) 0.7592(10) 0.4273(7) 0.035(2) Uani 0.50 1 d PD A 2
O6A O 0.25547(19) 0.5313(11) 0.4095(5) 0.099(3) Uani 0.50 1 d PD A 2
Cl3 Cl 0.0000 0.91403(13) 0.7500 0.0334(3) Uani 1 2 d SD . 2
O7 O 0.00103(16) 0.7646(6) 0.7052(4) 0.0579(16) Uani 0.50 1 d PD . 1
O8 O 0.0329(4) 0.997(3) 0.7805(17) 0.046(4) Uani 0.50 1 d PD B 1
O7A O 0.01175(14) 0.8716(8) 0.6591(3) 0.0548(15) Uani 0.50 1 d PD C 2
O8A O 0.0261(4) 1.026(3) 0.7963(18) 0.053(5) Uani 0.50 1 d PD D 2
O9 O 0.25863(7) 0.0640(3) 0.38626(16) 0.0405(6) Uani 1 1 d D A .
H91 H 0.2450(8) 0.059(4) 0.3302(13) 0.054(12) Uiso 1 1 d D . .
H92 H 0.2638(11) -0.0427(19) 0.398(2) 0.073(14) Uiso 1 1 d D . .

loop_
_atom_site_aniso_label
_atom_site_aniso_U_11
_atom_site_aniso_U_22
_atom_site_aniso_U_33
_atom_site_aniso_U_23
_atom_site_aniso_U_13
_atom_site_aniso_U_12
Co1 0.0154(2) 0.0180(2) 0.0183(2) 0.00240(16) 0.00247(14) 0.00151(16)
Na1 0.0229(9) 0.0278(9) 0.0259(9) 0.0010(7) 0.0015(7) 0.0056(7)
Cl1 0.0318(4) 0.0202(4) 0.0317(4) -0.0017(3) 0.0001(3) -0.0018(3)
N1 0.0230(13) 0.0239(13) 0.0219(12) -0.0006(10) -0.0009(10) 0.0015(11)
N2 0.0200(13) 0.0239(13) 0.0248(13) 0.0044(11) 0.0060(10) 0.0049(10)
N3 0.0228(13) 0.0287(14) 0.0186(12) 0.0088(11) 0.0044(10) 0.0075(11)
N4 0.0179(12) 0.0202(13) 0.0192(12) 0.0000(10) 0.0026(10) -0.0007(10)
O1 0.0202(10) 0.0269(11) 0.0234(10) 0.0069(9) 0.0017(8) 0.0039(9)
O2 0.0315(13) 0.0504(15) 0.0412(13) 0.0219(12) 0.0041(10) 0.0211(12)
C1 0.0178(15) 0.0398(19) 0.0354(18) 0.0158(15) 0.0060(13) 0.0055(14)
C2 0.0253(18) 0.057(3) 0.059(2) 0.034(2) 0.0202(17) 0.0128(17)
C3 0.056(3) 0.058(3) 0.048(2) 0.028(2) 0.036(2) 0.030(2)
C4 0.061(3) 0.041(2) 0.0301(19) 0.0126(15) 0.0197(18) 0.0253(19)
C5 0.0355(18) 0.0323(18) 0.0185(15) 0.0101(13) 0.0057(13) 0.0163(15)
C6 0.0400(19) 0.0291(18) 0.0216(16) -0.0058(13) -0.0003(14) 0.0085(15)
C7 0.0214(16) 0.0260(17) 0.0430(19) 0.0008(15) -0.0022(14) -0.0081(14)
C8 0.0173(16) 0.0306(18) 0.0438(19) 0.0100(14) 0.0079(14) -0.0022(13)
C9 0.0292(17) 0.0325(18) 0.0222(15) 0.0033(13) 0.0100(13) 0.0075(14)
C10 0.0263(16) 0.0220(16) 0.0225(15) 0.0000(12) 0.0049(13) 0.0016(13)
C11 0.0379(19) 0.0291(17) 0.0223(16) 0.0017(13) 0.0093(14) 0.0016(15)
C12 0.0365(18) 0.0265(17) 0.0211(16) 0.0061(13) -0.0038(14) -0.0020(15)
C13 0.0211(16) 0.0268(17) 0.0299(17) 0.0060(13) -0.0015(13) 0.0001(13)
C14 0.0178(15) 0.0210(15) 0.0282(16) 0.0010(12) 0.0029(12) 0.0002(12)
C15 0.0364(18) 0.0167(15) 0.0322(17) 0.0002(13) -0.0005(14) 0.0011(14)
C16 0.0224(16) 0.0274(17) 0.0358(18) 0.0066(14) 0.0066(13) 0.0110(13)
C17 0.0214(16) 0.0277(17) 0.0318(17) 0.0068(14) 0.0028(13) 0.0032(14)
Cl2 0.0346(4) 0.0274(4) 0.0245(4) -0.0012(3) 0.0017(3) 0.0029(3)
O3 0.016(3) 0.128(7) 0.031(3) -0.018(3) -0.008(2) 0.002(3)
O4 0.073(5) 0.054(4) 0.177(8) 0.074(5) 0.093(5) 0.033(4)
O5 0.065(8) 0.064(6) 0.049(5) -0.019(5) 0.013(4) 0.029(5)
O6 0.015(2) 0.029(2) 0.033(2) -0.0054(19) -0.0002(17) 0.0023(18)
O3A 0.106(6) 0.039(3) 0.024(3) -0.004(2) 0.004(4) -0.004(4)
O4A 0.119(6) 0.044(4) 0.047(3) -0.012(3) -0.030(4) 0.039(4)
O5A 0.040(5) 0.026(3) 0.035(5) -0.003(3) -0.006(3) 0.004(3)
O6A 0.073(5) 0.135(7) 0.094(5) -0.002(5) 0.029(4) -0.055(5)
Cl3 0.0214(5) 0.0281(6) 0.0457(7) 0.000 -0.0054(5) 0.000
O7 0.059(4) 0.030(3) 0.078(4) -0.018(3) -0.004(4) 0.017(3)
O8 0.027(4) 0.061(9) 0.044(9) 0.021(6) -0.009(5) -0.025(5)
O7A 0.042(3) 0.074(4) 0.051(3) -0.028(3) 0.017(3) 0.001(3)
O8A 0.058(9) 0.055(7) 0.040(6) 0.000(4) -0.006(6) -0.030(8)
O9 0.0435(15) 0.0413(16) 0.0342(14) -0.0082(11) 0.0011(12) 0.0076(12)

loop_
_atom_type_symbol
_atom_type_description
_atom_type_scat_dispersion_real
_atom_type_scat_dispersion_imag
_atom_type_scat_source
C C 0.0033 0.0016 'International Tables Vol C Tables 4.2.6.8 and 6.1.1.4'
H H 0.0000 0.0000 'International Tables Vol C Tables 4.2.6.8 and 6.1.1.4'
N N 0.0061 0.0033 'International Tables Vol C Tables 4.2.6.8 and 6.1.1.4'
O O 0.0106 0.0060 'International Tables Vol C Tables 4.2.6.8 and 6.1.1.4'
Cl Cl 0.1484 0.1585 'International Tables Vol C Tables 4.2.6.8 and 6.1.1.4'
Co Co 0.3494 0.9721 'International Tables Vol C Tables 4.2.6.8 and 6.1.1.4'
Na Na 0.0362 0.0249 'International Tables Vol C Tables 4.2.6.8 and 6.1.1.4'

loop_
_geom_angle_atom_site_label_1
_geom_angle_atom_site_label_2
_geom_angle_atom_site_label_3
_geom_angle
_geom_angle_site_symmetry_1
_geom_angle_site_symmetry_3
O1 Co1 N4 170.21(9) . .
O1 Co1 N2 86.17(9) . .
N4 Co1 N2 84.88(10) . .
O1 Co1 N3 88.80(9) . .
N4 Co1 N3 100.60(9) . .
N2 Co1 N3 170.66(10) . .
O1 Co1 N1 87.39(9) . .
N4 Co1 N1 96.37(10) . .
N2 Co1 N1 88.76(10) . .
N3 Co1 N1 83.15(10) . .
O1 Co1 Cl1 89.10(6) . .
N4 Co1 Cl1 87.61(7) . .
N2 Co1 Cl1 94.22(8) . .
N3 Co1 Cl1 93.56(8) . .
N1 Co1 Cl1 175.24(7) . .
O9 Na1 O9 179.998(2) 7_556 .
O9 Na1 O2 88.79(9) 7_556 .
O9 Na1 O2 91.21(9) . .
O9 Na1 O2 91.21(9) 7_556 7_556
O9 Na1 O2 88.78(9) . 7_556
O2 Na1 O2 180.0 . 7_556
O9 Na1 O4 93.6(2) 7_556 .
O9 Na1 O4 86.4(2) . .
O2 Na1 O4 97.9(2) . .
O2 Na1 O4 82.1(2) 7_556 .
O9 Na1 O4 86.4(2) 7_556 7_556
O9 Na1 O4 93.6(2) . 7_556
O2 Na1 O4 82.1(2) . 7_556
O2 Na1 O4 97.9(2) 7_556 7_556
O4 Na1 O4 179.997(1) . 7_556
O9 Na1 O6A 98.56(19) 7_556 7_556
O9 Na1 O6A 81.44(19) . 7_556
O2 Na1 O6A 107.97(16) . 7_556
O2 Na1 O6A 72.04(16) 7_556 7_556
O4 Na1 O6A 151.50(19) . 7_556
O4 Na1 O6A 28.50(19) 7_556 7_556
C6 N1 C7 113.0(2) . .
C6 N1 C15 107.7(2) . .
C7 N1 C15 109.7(2) . .
C6 N1 Co1 104.48(18) . .
C7 N1 Co1 105.13(18) . .
C15 N1 Co1 116.90(17) . .
C9 N2 C16 113.4(2) . .
C9 N2 C8 109.4(2) . .
C16 N2 C8 112.1(2) . .
C9 N2 Co1 108.14(17) . .
C16 N2 Co1 106.37(17) . .
C8 N2 Co1 107.04(18) . .
C1 N3 C5 119.0(3) . .
C1 N3 Co1 127.9(2) . .
C5 N3 Co1 112.7(2) . .
C14 N4 C10 119.0(2) . .
C14 N4 Co1 127.87(19) . .
C10 N4 Co1 113.00(18) . .
C17 O1 Co1 114.09(18) . .
C17 O2 Na1 147.8(2) . .
N3 C1 C2 121.1(3) . .
N3 C1 H1A 119.4 . .
C2 C1 H1A 119.4 . .
C3 C2 C1 119.3(3) . .
C3 C2 H2A 120.4 . .
C1 C2 H2A 120.4 . .
C4 C3 C2 119.7(3) . .
C4 C3 H3A 120.1 . .
C2 C3 H3A 120.1 . .
C3 C4 C5 119.4(4) . .
C3 C4 H4A 120.3 . .
C5 C4 H4A 120.3 . .
N3 C5 C4 121.5(3) . .
N3 C5 C6 114.5(3) . .
C4 C5 C6 123.9(3) . .
N1 C6 C5 108.8(2) . .
N1 C6 H6A 109.9 . .
C5 C6 H6A 109.9 . .
N1 C6 H6B 109.9 . .
C5 C6 H6B 109.9 . .
H6A C6 H6B 108.3 . .
N1 C7 C8 106.2(2) . .
N1 C7 H7A 110.5 . .
C8 C7 H7A 110.5 . .
N1 C7 H7B 110.5 . .
C8 C7 H7B 110.5 . .
H7A C7 H7B 108.7 . .
N2 C8 C7 109.3(2) . .
N2 C8 H8A 109.8 . .
C7 C8 H8A 109.8 . .
N2 C8 H8B 109.8 . .
C7 C8 H8B 109.8 . .
H8A C8 H8B 108.3 . .
N2 C9 C10 107.6(2) . .
N2 C9 H9A 110.2 . .
C10 C9 H9A 110.2 . .
N2 C9 H9B 110.2 . .
C10 C9 H9B 110.2 . .
H9A C9 H9B 108.5 . .
N4 C10 C11 121.3(3) . .
N4 C10 C9 115.5(2) . .
C11 C10 C9 123.1(3) . .
C12 C11 C10 119.4(3) . .
C12 C11 H11A 120.3 . .
C10 C11 H11A 120.3 . .
C11 C12 C13 119.1(3) . .
C11 C12 H12A 120.5 . .
C13 C12 H12A 120.5 . .
C14 C13 C12 119.4(3) . .
C14 C13 H13A 120.3 . .
C12 C13 H13A 120.3 . .
N4 C14 C13 121.8(3) . .
N4 C14 H14A 119.1 . .
C13 C14 H14A 119.1 . .
N1 C15 H15A 109.5 . .
N1 C15 H15B 109.5 . .
H15A C15 H15B 109.5 . .
N1 C15 H15C 109.5 . .
H15A C15 H15C 109.5 . .
H15B C15 H15C 109.5 . .
N2 C16 C17 109.5(2) . .
N2 C16 H16A 109.8 . .
C17 C16 H16A 109.8 . .
N2 C16 H16B 109.8 . .
C17 C16 H16B 109.8 . .
H16A C16 H16B 108.2 . .
O2 C17 O1 123.6(3) . .
O2 C17 C16 120.6(3) . .
O1 C17 C16 115.7(2) . .
O4 Cl2 O5 111.8(6) . .
O4 Cl2 O3 113.8(6) . .
O5 Cl2 O3 106.1(7) . .
O4 Cl2 O6 108.8(3) . .
O5 Cl2 O6 109.7(5) . .
O3 Cl2 O6 106.4(3) . .
O3A Cl2 O5A 114.8(5) . .
O3A Cl2 O4A 115.8(4) . .
O5A Cl2 O4A 111.7(5) . .
O3A Cl2 O6A 105.7(4) . .
O5A Cl2 O6A 107.8(5) . .
O4A Cl2 O6A 99.4(5) . .
Cl2 O4 Na1 153.5(4) . .
O8A Cl3 O8A 101(3) 2_556 .
O8A Cl3 O7A 105.5(9) 2_556 2_556
O8A Cl3 O7A 90.9(11) . 2_556
O8A Cl3 O7A 90.9(11) 2_556 .
O8A Cl3 O7A 105.5(9) . .
O7A Cl3 O7A 154.3(5) 2_556 .
Na1 O9 H91 124(2) . .
Na1 O9 H92 122(2) . .
H91 O9 H92 102.3(15) . .

loop_
_geom_bond_atom_site_label_1
_geom_bond_atom_site_label_2
_geom_bond_distance
_geom_bond_site_symmetry_2
Co1 O1 1.8939(18) .
Co1 N4 1.918(2) .
Co1 N2 1.928(2) .
Co1 N3 1.935(2) .
Co1 N1 1.975(2) .
Co1 Cl1 2.2346(8) .
Na1 O9 2.309(2) 7_556
Na1 O9 2.309(2) .
Na1 O2 2.345(2) .
Na1 O2 2.345(2) 7_556
Na1 O4 2.410(5) .
Na1 O4 2.410(5) 7_556
Na1 O6A 2.644(8) 7_556
N1 C6 1.487(4) .
N1 C7 1.488(4) .
N1 C15 1.490(4) .
N2 C9 1.489(4) .
N2 C16 1.492(3) .
N2 C8 1.498(4) .
N3 C1 1.345(4) .
N3 C5 1.351(4) .
N4 C14 1.342(3) .
N4 C10 1.353(4) .
O1 C17 1.289(3) .
O2 C17 1.220(3) .
C1 C2 1.383(4) .
C1 H1A 0.9500 .
C2 C3 1.373(6) .
C2 H2A 0.9500 .
C3 C4 1.359(5) .
C3 H3A 0.9500 .
C4 C5 1.378(4) .
C4 H4A 0.9500 .
C5 C6 1.489(5) .
C6 H6A 0.9900 .
C6 H6B 0.9900 .
C7 C8 1.507(4) .
C7 H7A 0.9900 .
C7 H7B 0.9900 .
C8 H8A 0.9900 .
C8 H8B 0.9900 .
C9 C10 1.500(4) .
C9 H9A 0.9900 .
C9 H9B 0.9900 .
C10 C11 1.383(4) .
C11 C12 1.372(4) .
C11 H11A 0.9500 .
C12 C13 1.381(4) .
C12 H12A 0.9500 .
C13 C14 1.376(4) .
C13 H13A 0.9500 .
C14 H14A 0.9500 .
C15 H15A 0.9800 .
C15 H15B 0.9800 .
C15 H15C 0.9800 .
C16 C17 1.519(4) .
C16 H16A 0.9900 .
C16 H16B 0.9900 .
Cl2 O4 1.359(5) .
Cl2 O3A 1.375(5) .
Cl2 O5 1.410(8) .
Cl2 O5A 1.416(7) .
Cl2 O4A 1.418(5) .
Cl2 O3 1.423(5) .
Cl2 O6A 1.470(6) .
Cl2 O6 1.479(4) .
Cl3 O8A 1.409(9) 2_556
Cl3 O8A 1.409(9) .
Cl3 O7A 1.526(4) 2_556
Cl3 O7A 1.527(4) .
O7 O7 1.336(12) 2_556
O9 H91 0.884(10) .
O9 H92 0.886(10) .

loop_
_geom_torsion_atom_site_label_1
_geom_torsion_atom_site_label_2
_geom_torsion_atom_site_label_3
_geom_torsion_atom_site_label_4
_geom_torsion
_geom_torsion_site_symmetry_1
O1 Co1 N1 C6 -54.10(18) .
N4 Co1 N1 C6 134.97(18) .
N2 Co1 N1 C6 -140.32(18) .
N3 Co1 N1 C6 35.00(18) .
O1 Co1 N1 C7 65.08(18) .
N4 Co1 N1 C7 -105.85(18) .
N2 Co1 N1 C7 -21.14(18) .
N3 Co1 N1 C7 154.19(19) .
O1 Co1 N1 C15 -173.0(2) .
N4 Co1 N1 C15 16.1(2) .
N2 Co1 N1 C15 100.8(2) .
N3 Co1 N1 C15 -83.9(2) .
O1 Co1 N2 C9 147.56(19) .
N4 Co1 N2 C9 -28.47(18) .
N1 Co1 N2 C9 -124.97(19) .
Cl1 Co1 N2 C9 58.75(18) .
O1 Co1 N2 C16 25.44(18) .
N4 Co1 N2 C16 -150.59(19) .
N1 Co1 N2 C16 112.90(18) .
Cl1 Co1 N2 C16 -63.38(17) .
O1 Co1 N2 C8 -94.61(18) .
N4 Co1 N2 C8 89.36(18) .
N1 Co1 N2 C8 -7.15(18) .
Cl1 Co1 N2 C8 176.57(16) .
O1 Co1 N3 C1 -108.8(2) .
N4 Co1 N3 C1 68.4(2) .
N1 Co1 N3 C1 163.7(2) .
Cl1 Co1 N3 C1 -19.8(2) .
O1 Co1 N3 C5 63.88(19) .
N4 Co1 N3 C5 -118.87(19) .
N1 Co1 N3 C5 -23.63(19) .
Cl1 Co1 N3 C5 152.90(18) .
N2 Co1 N4 C14 -167.4(2) .
N3 Co1 N4 C14 5.0(2) .
N1 Co1 N4 C14 -79.2(2) .
Cl1 Co1 N4 C14 98.2(2) .
N2 Co1 N4 C10 16.1(2) .
N3 Co1 N4 C10 -171.5(2) .
N1 Co1 N4 C10 104.3(2) .
Cl1 Co1 N4 C10 -78.30(19) .
N2 Co1 O1 C17 -18.8(2) .
N3 Co1 O1 C17 169.0(2) .
N1 Co1 O1 C17 -107.8(2) .
Cl1 Co1 O1 C17 75.44(19) .
O9 Na1 O2 C17 84.2(4) 7_556
O9 Na1 O2 C17 -95.8(4) .
O4 Na1 O2 C17 -9.2(5) .
O4 Na1 O2 C17 170.8(5) 7_556
O6A Na1 O2 C17 -177.2(4) 7_556
C5 N3 C1 C2 -0.7(4) .
Co1 N3 C1 C2 171.6(2) .
N3 C1 C2 C3 -1.1(5) .
C1 C2 C3 C4 1.7(5) .
C2 C3 C4 C5 -0.6(5) .
C1 N3 C5 C4 1.8(4) .
Co1 N3 C5 C4 -171.6(2) .
C1 N3 C5 C6 178.6(2) .
Co1 N3 C5 C6 5.1(3) .
C3 C4 C5 N3 -1.2(5) .
C3 C4 C5 C6 -177.6(3) .
C7 N1 C6 C5 -154.0(2) .
C15 N1 C6 C5 84.6(3) .
Co1 N1 C6 C5 -40.3(3) .
N3 C5 C6 N1 24.4(3) .
C4 C5 C6 N1 -159.0(3) .
C6 N1 C7 C8 157.5(2) .
C15 N1 C7 C8 -82.3(3) .
Co1 N1 C7 C8 44.2(3) .
C9 N2 C8 C7 151.4(2) .
C16 N2 C8 C7 -81.8(3) .
Co1 N2 C8 C7 34.4(3) .
N1 C7 C8 N2 -53.0(3) .
C16 N2 C9 C10 152.0(2) .
C8 N2 C9 C10 -82.0(3) .
Co1 N2 C9 C10 34.3(3) .
C14 N4 C10 C11 0.6(4) .
Co1 N4 C10 C11 177.4(2) .
C14 N4 C10 C9 -176.2(3) .
Co1 N4 C10 C9 0.7(3) .
N2 C9 C10 N4 -23.3(4) .
N2 C9 C10 C11 160.0(3) .
N4 C10 C11 C12 -0.5(4) .
C9 C10 C11 C12 176.0(3) .
C10 C11 C12 C13 0.0(5) .
C11 C12 C13 C14 0.4(4) .
C10 N4 C14 C13 -0.1(4) .
Co1 N4 C14 C13 -176.5(2) .
C12 C13 C14 N4 -0.3(4) .
C9 N2 C16 C17 -146.3(2) .
C8 N2 C16 C17 89.2(3) .
Co1 N2 C16 C17 -27.5(3) .
Na1 O2 C17 O1 -124.6(4) .
Na1 O2 C17 C16 58.3(5) .
Co1 O1 C17 O2 -171.0(3) .
Co1 O1 C17 C16 6.2(3) .
N2 C16 C17 O2 -167.7(3) .
N2 C16 C17 O1 15.0(4) .
O3A Cl2 O4 Na1 -105.7(14) .
O5 Cl2 O4 Na1 51.1(17) .
O5A Cl2 O4 Na1 67.5(18) .
O4A Cl2 O4 Na1 149.6(19) .
O3 Cl2 O4 Na1 -69.1(15) .
O6A Cl2 O4 Na1 -13.1(12) .
O6 Cl2 O4 Na1 172.5(13) .
O9 Na1 O4 Cl2 -52.5(15) 7_556
O9 Na1 O4 Cl2 127.5(15) .
O2 Na1 O4 Cl2 36.8(15) .
O2 Na1 O4 Cl2 -143.2(15) 7_556
